data_1000108
loop_
_publ_author_name
'Gao, Y'
'Guery, J'
'Le Bail, A'
'Jacoboni, C'

_publ_section_title
;
Synthesis,X-ray single-crystal structure determination and dehydration
study of BaZr~2~F~10~ . 2H~2~O by X-ray powder thermodiffractometry
;
_journal_coden_ASTM JSSCBI
_journal_name_full 'Journal of Solid State Chemistry'
_journal_page_first 11
_journal_page_last 24
_journal_paper_doi 10.1016/0022-4596(92)90065-4
_journal_volume 98
_journal_year 1992
_chemical_formula_structural 'Ba (Zr2 F10) (H2 O)2'
_chemical_formula_sum 'Ba F10 H4 O2 Zr2'
_chemical_name_systematic 'Barium fluorodizirconate dihydrate'
_space_group_IT_number 62
_symmetry_cell_setting orthorhombic
_symmetry_Int_Tables_number 62
_symmetry_space_group_name_Hall '-P 2c 2n'
_symmetry_space_group_name_H-M 'P n a m'
_cell_angle_alpha 90
_cell_angle_beta 90
_cell_angle_gamma 90
_cell_formula_units_Z 4
_cell_length_a 7.8974(3)
_cell_length_b 7.9076(3)
_cell_length_c 14.7227(4)
_cell_volume 919.4
_refine_ls_R_factor_all 0.017
_cod_original_formula_sum 'H4 Ba F10 O2 Zr2'
_cod_database_code 1000108

loop_
_symmetry_equiv_pos_as_xyz
x,y,z
1/2+x,1/2-y,1/2-z
-x,-y,1/2+z
1/2-x,1/2+y,-z
-x,-y,-z
1/2-x,1/2+y,1/2+z
x,y,1/2-z
1/2+x,1/2-y,z

loop_
_atom_site_aniso_label
_atom_site_aniso_U_11
_atom_site_aniso_U_12
_atom_site_aniso_U_13
_atom_site_aniso_U_22
_atom_site_aniso_U_23
_atom_site_aniso_U_33
Ba1 0.0225(2) -0.0083(1) 0. 0.0158(2) 0. 0.0108(1)
Zr1 0.0063(2) -0.0003(1) .0000(1) 0.0026(2) 0.0005(1) 0.0113(2)
F1 0.0142(12) 0.0036(6) -0.0010(8) 0.0120(11) 0.0004(8) 0.0122(10)
F2 0.0074(11) -0.0006(8) -0.0001(13) 0.0068(10) 0.0007(11) 0.0566(21)
F3 0.0118(12) -0.0019(9) 0.0007(11) 0.0049(10) 0.0001(10) 0.0397(16)
F4 0.0345(18) -0.0129(12) 0.0068(13) 0.0230(15) 0.0050(12) 0.0187(13)
F5 0.0394(17) -0.0150(13) -0.0094(13) 0.0254(14) 0.0018(12) 0.0173(14)
O1 0.0449(32) 0.0196(25) 0. 0.0254(26) 0. 0.0267(25)
O2 0.0247(32) -0.0029(31) 0. 0.0407(42) 0. 0.0460(69)

loop_
_atom_site_label
_atom_site_type_symbol
_atom_site_symmetry_multiplicity
_atom_site_Wyckoff_symbol
_atom_site_fract_x
_atom_site_fract_y
_atom_site_fract_z
_atom_site_occupancy
_atom_site_attached_hydrogens
_atom_site_calc_flag
Ba1 Ba2+ 4 c 0.12239(5) 0.09033(5) 0.25 1. 0 d
Zr1 Zr4+ 8 d 0.33317(5) 0.33639(5) 0.99855(3) 1. 0 d
F1 F1- 8 d 0.0058(3) 0.0095(3) 0.0794(1) 1. 0 d
F2 F1- 8 d 0.0616(4) 0.2886(4) -0.0022(2) 1. 0 d
F3 F1- 8 d 0.2872(4) 0.0663(3) -0.0165(2) 1. 0 d
F4 F1- 8 d 0.2935(4) 0.2697(4) 0.1284(2) 1. 0 d
F5 F1- 8 d 0.2732(5) 0.3237(4) 0.8654(2) 1. 0 d
O1 O2- 4 c 0.3324(7) 0.5923(7) 0.25 1. 2 d
O2 O2- 8 d 0.5031(9) 0.0602(9) 0.2259(5) 0.5 2 d

loop_
_atom_type_symbol
_atom_type_oxidation_number
Ba2+ 2.000
Zr4+ 4.000
F1- -1.000
O2- -2.000
H1+ 1.000
